data_2000444
loop_
_publ_author_name
'Vaughan, K.'
'Cameron, L. M.'
'Christie, S.'
'Zaworotko, M. J.'

_publ_section_title
;
 Structures of the isomeric triazene 1-oxides
 3-(4-ethoxycarbonylphenyl)-1-methyltriazene 1-oxide (1) and
 3-(2-ethoxycarbonylphenyl)-1-methyltriazene 1-oxide (2)
;
_journal_issue 11
_journal_name_full 'Acta Crystallographica Section C'
_journal_page_first 1985
_journal_page_last 1988
_journal_paper_doi 10.1107/S0108270192003329
_journal_volume 48
_journal_year 1992
_chemical_formula_sum 'C10 H13 N3 O3'
_chemical_formula_weight 223.2
_space_group_crystal_system monoclinic
_space_group_IT_number 14
_space_group_name_Hall '-P 2ybc'
_space_group_name_H-M_alt 'P 1 21/c 1'
_cell_angle_alpha 90
_cell_angle_beta 100.434(11)
_cell_angle_gamma 90
_cell_formula_units_Z 4
_cell_length_a 5.5055(13)
_cell_length_b 25.201(3)
_cell_length_c 8.1241(19)
_cell_volume 1108.5(4)
_diffrn_radiation_type Mo
_diffrn_radiation_wavelength 0.70926
_exptl_absorpt_coefficient_mu 0.09
_exptl_crystal_density_diffrn 1.34
_exptl_crystal_F_000 472
_cod_data_source_file br0018.cif
_cod_data_source_block br0018a
_cod_depositor_comments
;
 Updating space group information and adding the symmetry operation list.

 Antanas Vaitkus,
 2018-06-15
;
_cod_original_cell_volume 1108.5
_cod_original_sg_symbol_H-M 'P 21/c'
_cod_database_code 2000444

loop_
_space_group_symop_id
_space_group_symop_operation_xyz
1 x,y,z
2 -x,y+1/2,-z+1/2
3 -x,-y,-z
4 x,-y+1/2,z+1/2

loop_
_atom_site_label
_atom_site_fract_x
_atom_site_fract_y
_atom_site_fract_z
O(1) .8705(4) .85919(9) 1.7009(3)
O(2) 1.1266(4) .81044(9) 1.5749(3)
O(3) .3164(4) .94548(9) .6393(3)
N(1) .5085(5) .91827(11) .9296(3)
N(2) .2988(5) .94732(10) .9143(3)
N(3) .2159(5) .95955(10) .7617(3)
C(1) .6133(6) .90004(12) 1.0883(4)
C(2) .5079(6) .91192(12) 1.2270(4)
C(3) .6180(6) .89372(13) 1.3832(4)
C(4) .8328(6) .86365(12) 1.4042(4)
C(5) .9361(6) .85196(12) 1.2643(4)
C(6) .8284(6) .87000(13) 1.1068(4)
C(7) .9410(6) .84557(13) 1.5742(4)
C(8) 1.2418(7) .79028(13) 1.7382(4)
C(9) 1.4411(6) .75254(16) 1.7085(5)
C(10) -.0118(6) .99109(13) .7298(4)
H(N) .565(5) .9089(12) .831(4)
H(2) .337 .936 1.212
H(3) .536 .902 1.494
H(5) 1.106 .828 1.281
H(6) .910 .861 .996
H(8A) 1.320 .823 1.822
H(8B) 1.108 .769 1.800
H(9A) 1.534 .742 1.827
H(9B) 1.579 .765 1.650
H(9C) 1.311 .718 1.617
H(10A) -.060 .999 .852
H(10B) -.147 .971 .644
H(10C) .011 1.028 .644

loop_
_geom_angle_atom_site_label_1
_geom_angle_atom_site_label_2
_geom_angle_atom_site_label_3
_geom_angle
C(7) O(2) C(8) 115.9(3)
N(2) N(1) C(1) 117.9(3)
N(1) N(2) N(3) 111.6(2)
O(3) N(3) N(2) 124.1(3)
O(3) N(3) C(10) 119.4(2)
N(2) N(3) C(10) 116.4(3)
N(1) C(1) C(2) 121.0(3)
N(1) C(1) C(6) 118.8(3)
C(2) C(1) C(6) 120.1(3)
C(1) C(2) C(3) 119.7(3)
N(1) H(N) O(3) 105.(2)
C(2) C(3) C(4) 121.1(3)
C(3) C(4) C(5) 118.7(3)
C(3) C(4) C(7) 118.4(3)
C(5) C(4) C(7) 123.0(3)
C(4) C(5) C(6) 121.0(3)
C(1) C(6) C(5) 119.5(3)
O(1) C(7) O(2) 122.7(3)
O(1) C(7) C(4) 124.8(3)
O(2) C(7) C(4) 112.6(3)
O(2) C(8) C(9) 106.6(3)

loop_
_geom_bond_atom_site_label_1
_geom_bond_atom_site_label_2
_geom_bond_distance
O(1) C(7) 1.213(4)
O(2) C(7) 1.351(4)
O(2) C(8) 1.454(4)
O(3) N(3) 1.272(3)
N(1) N(2) 1.354(4)
N(1) C(1) 1.391(4)
N(1) H(N) .94(3)
N(2) N(3) 1.279(4)
N(3) C(10) 1.467(4)
C(1) C(2) 1.390(4)
C(1) C(6) 1.390(4)
C(2) C(3) 1.382(4)
C(2) H(2) 1.105(3)
C(3) C(4) 1.389(4)
C(3) H(3) 1.103(3)
C(4) C(5) 1.392(4)
C(4) C(7) 1.474(4)
C(5) C(6) 1.386(4)
C(5) H(5) 1.096(3)
C(6) H(6) 1.104(3)
C(8) C(9) 1.504(5)
C(8) H(8A) 1.099(3)
C(8) H(8B) 1.100(4)
C(9) H(9A) 1.040(3)
C(9) H(9B) 1.015(4)
C(9) H(9C) 1.279(4)
C(10) H(10A) 1.088(3)
C(10) H(10B) 1.048(3)
C(10) H(10C) 1.180(3)
